data_4062636
loop_
_publ_author_name
'Kimberly C. Jantunen'
'Carol J. Burns'
'Ingrid Castro-Rodriguez'
'Ryan E. Da Re'
'Jeffery T. Golden'
'David E. Morris'
'Brian L. Scott'
'Felicia L. Taw'
'Jaqueline L. Kiplinger'

_publ_section_title
;
Thorium(IV) and Uranium(IV) Ketimide Complexes Prepared
by Nitrile Insertion in ActinideAlkyl and -Aryl Bonds
;
_journal_name_full Organometallics
_journal_paper_doi 10.1021/om0343824
_journal_year 2004
_chemical_formula_sum 'C46 H50 N2 Th'
_chemical_formula_weight 862.92
_space_group_IT_number 2
_symmetry_cell_setting triclinic
_symmetry_space_group_name_Hall '-P 1'
_symmetry_space_group_name_H-M 'P -1'
_cell_angle_alpha 64.241(5)
_cell_angle_beta 82.931(6)
_cell_angle_gamma 82.307(7)
_cell_formula_units_Z 4
_cell_length_a 10.640(4)
_cell_length_b 20.378(7)
_cell_length_c 20.555(7)
_cell_measurement_temperature 203(2)
_cell_volume 3967(2)
_diffrn_ambient_temperature 203(2)
_exptl_crystal_density_diffrn 1.445
_cod_database_code 4062636

loop_
_symmetry_equiv_pos_as_xyz
'x, y, z'
'-x, -y, -z'

loop_
_atom_site_label
_atom_site_type_symbol
_atom_site_fract_x
_atom_site_fract_y
_atom_site_fract_z
_atom_site_U_iso_or_equiv
_atom_site_adp_type
_atom_site_occupancy
_atom_site_symmetry_multiplicity
_atom_site_calc_flag
_atom_site_refinement_flags
_atom_site_disorder_assembly
_atom_site_disorder_group
Th1 Th 0.181506(19) 0.525013(10) 0.274067(11) 0.03008(7) Uani 1 1 d . . .
Th2 Th 1.584817(19) 0.970693(10) 0.229616(10) 0.02800(7) Uani 1 1 d . . .
N1 N 0.1635(5) 0.4040(2) 0.3157(3) 0.0401(12) Uani 1 1 d . . .
N2 N 0.0482(5) 0.5874(3) 0.1847(3) 0.0427(13) Uani 1 1 d . . .
N3 N 1.5005(4) 1.0877(2) 0.1931(2) 0.0364(11) Uani 1 1 d . . .
N4 N 1.4538(5) 0.9020(3) 0.3224(2) 0.0415(12) Uani 1 1 d . . .
C1 C 0.1097(6) 0.6007(3) 0.3602(3) 0.0421(15) Uani 1 1 d . . .
C2 C 0.1563(6) 0.5285(4) 0.4090(3) 0.0491(17) Uani 1 1 d . . .
C3 C 0.0645(7) 0.4807(3) 0.4156(3) 0.0504(18) Uani 1 1 d . . .
C4 C -0.0335(6) 0.5221(3) 0.3708(3) 0.0443(16) Uani 1 1 d . . .
C5 C -0.0073(6) 0.5953(3) 0.3376(3) 0.0411(15) Uani 1 1 d . . .
C6 C 0.1676(7) 0.6709(4) 0.3427(4) 0.071(2) Uani 1 1 d . . .
H6A H 0.2475 0.6596 0.3642 0.107 Uiso 1 1 calc R . .
H6B H 0.1110 0.7003 0.3617 0.107 Uiso 1 1 calc R . .
H6C H 0.1811 0.6975 0.2911 0.107 Uiso 1 1 calc R . .
C7 C 0.2710(7) 0.5080(5) 0.4506(4) 0.081(2) Uani 1 1 d . . .
H7A H 0.2801 0.4560 0.4787 0.122 Uiso 1 1 calc R . .
H7B H 0.2623 0.5320 0.4822 0.122 Uiso 1 1 calc R . .
H7C H 0.3448 0.5228 0.4176 0.122 Uiso 1 1 calc R . .
C8 C 0.0665(8) 0.4012(4) 0.4696(4) 0.081(3) Uani 1 1 d . . .
H8A H 0.1444 0.3868 0.4934 0.122 Uiso 1 1 calc R . .
H8B H 0.0606 0.3714 0.4447 0.122 Uiso 1 1 calc R . .
H8C H -0.0043 0.3951 0.5049 0.122 Uiso 1 1 calc R . .
C9 C -0.1519(7) 0.4938(4) 0.3612(4) 0.076(2) Uani 1 1 d . . .
H9A H -0.1479 0.4416 0.3886 0.114 Uiso 1 1 calc R . .
H9B H -0.1566 0.5058 0.3109 0.114 Uiso 1 1 calc R . .
H9C H -0.2260 0.5160 0.3782 0.114 Uiso 1 1 calc R . .
C10 C -0.0988(6) 0.6582(4) 0.2955(4) 0.062(2) Uani 1 1 d . . .
H10A H -0.0598 0.7032 0.2787 0.093 Uiso 1 1 calc R . .
H10B H -0.1740 0.6597 0.3261 0.093 Uiso 1 1 calc R . .
H10C H -0.1213 0.6522 0.2547 0.093 Uiso 1 1 calc R . .
C11 C 0.4456(6) 0.4957(3) 0.2512(3) 0.0445(16) Uani 1 1 d . . .
C12 C 0.4338(6) 0.5703(3) 0.2370(3) 0.0418(15) Uani 1 1 d . . .
C13 C 0.3735(6) 0.6099(3) 0.1722(3) 0.0423(16) Uani 1 1 d . . .
C14 C 0.3469(5) 0.5591(3) 0.1464(3) 0.0400(15) Uani 1 1 d . . .
C15 C 0.3917(6) 0.4888(3) 0.1962(3) 0.0454(17) Uani 1 1 d . . .
C16 C 0.5150(7) 0.4357(4) 0.3145(4) 0.079(2) Uani 1 1 d . . .
H16A H 0.5430 0.4566 0.3434 0.119 Uiso 1 1 calc R . .
H16B H 0.5873 0.4136 0.2961 0.119 Uiso 1 1 calc R . .
H16C H 0.4583 0.3991 0.3438 0.119 Uiso 1 1 calc R . .
C17 C 0.4929(7) 0.6040(5) 0.2773(4) 0.075(2) Uani 1 1 d . . .
H17A H 0.5279 0.5659 0.3200 0.112 Uiso 1 1 calc R . .
H17B H 0.4290 0.6346 0.2910 0.112 Uiso 1 1 calc R . .
H17C H 0.5593 0.6328 0.2466 0.112 Uiso 1 1 calc R . .
C18 C 0.3570(7) 0.6919(3) 0.1322(4) 0.071(2) Uani 1 1 d . . .
H18A H 0.3132 0.7053 0.0894 0.107 Uiso 1 1 calc R . .
H18B H 0.4390 0.7107 0.1186 0.107 Uiso 1 1 calc R . .
H18C H 0.3084 0.7120 0.1628 0.107 Uiso 1 1 calc R . .
C19 C 0.2949(7) 0.5798(4) 0.0741(3) 0.072(2) Uani 1 1 d . . .
H19A H 0.2726 0.6317 0.0515 0.107 Uiso 1 1 calc R . .
H19B H 0.2208 0.5546 0.0814 0.107 Uiso 1 1 calc R . .
H19C H 0.3584 0.5664 0.0435 0.107 Uiso 1 1 calc R . .
C20 C 0.3908(8) 0.4193(4) 0.1867(4) 0.086(3) Uani 1 1 d . . .
H20A H 0.4259 0.3786 0.2275 0.129 Uiso 1 1 calc R . .
H20B H 0.4409 0.4233 0.1432 0.129 Uiso 1 1 calc R . .
H20C H 0.3050 0.4120 0.1834 0.129 Uiso 1 1 calc R . .
C21 C 0.1503(5) 0.3380(3) 0.3324(3) 0.0369(14) Uani 1 1 d . . .
C22 C 0.2589(5) 0.2791(3) 0.3592(3) 0.0341(14) Uani 1 1 d . . .
C23 C 0.2867(6) 0.2247(3) 0.3342(3) 0.0406(15) Uani 1 1 d . . .
H23 H 0.2327 0.2217 0.3035 0.049 Uiso 1 1 calc R . .
C24 C 0.3916(6) 0.1757(3) 0.3541(3) 0.0457(16) Uani 1 1 d . . .
H24 H 0.4088 0.1405 0.3361 0.055 Uiso 1 1 calc R . .
C25 C 0.4722(6) 0.1780(3) 0.4006(3) 0.0501(17) Uani 1 1 d . . .
H25 H 0.5433 0.1445 0.4144 0.060 Uiso 1 1 calc R . .
C26 C 0.4453(7) 0.2309(4) 0.4263(4) 0.0552(18) Uani 1 1 d . . .
H26 H 0.4987 0.2331 0.4578 0.066 Uiso 1 1 calc R . .
C27 C 0.3412(6) 0.2803(3) 0.4061(3) 0.0463(16) Uani 1 1 d . . .
H27 H 0.3250 0.3155 0.4241 0.056 Uiso 1 1 calc R . .
C28 C 0.0264(5) 0.3140(3) 0.3254(3) 0.0365(14) Uani 1 1 d . . .
C29 C -0.0114(6) 0.2448(3) 0.3702(4) 0.0487(17) Uani 1 1 d . . .
H29 H 0.0416 0.2109 0.4046 0.058 Uiso 1 1 calc R . .
C30 C -0.1309(7) 0.2262(4) 0.3634(4) 0.059(2) Uani 1 1 d . . .
H30 H -0.1564 0.1800 0.3934 0.070 Uiso 1 1 calc R . .
C31 C -0.2087(7) 0.2755(5) 0.3132(4) 0.066(2) Uani 1 1 d . . .
H31 H -0.2870 0.2627 0.3091 0.079 Uiso 1 1 calc R . .
C32 C -0.1722(7) 0.3449(4) 0.2679(4) 0.063(2) Uani 1 1 d . . .
H32 H -0.2258 0.3783 0.2336 0.075 Uiso 1 1 calc R . .
C33 C -0.0558(6) 0.3641(3) 0.2740(3) 0.0469(16) Uani 1 1 d . . .
H33 H -0.0318 0.4106 0.2439 0.056 Uiso 1 1 calc R . .
C34 C -0.0274(6) 0.6219(3) 0.1348(3) 0.0392(15) Uani 1 1 d . . .
C35 C -0.0324(6) 0.7042(3) 0.0914(3) 0.0430(16) Uani 1 1 d . . .
C36 C 0.0309(6) 0.7452(4) 0.1141(4) 0.0535(18) Uani 1 1 d . . .
H36 H 0.0715 0.7222 0.1571 0.064 Uiso 1 1 calc R . .
C37 C 0.0340(7) 0.8198(4) 0.0736(4) 0.065(2) Uani 1 1 d . . .
H37 H 0.0765 0.8465 0.0896 0.078 Uiso 1 1 calc R . .
C38 C -0.0249(8) 0.8545(4) 0.0104(4) 0.072(2) Uani 1 1 d . . .
H38 H -0.0223 0.9047 -0.0169 0.087 Uiso 1 1 calc R . .
C39 C -0.0886(7) 0.8144(4) -0.0127(4) 0.071(2) Uani 1 1 d . . .
H39 H -0.1293 0.8378 -0.0555 0.085 Uiso 1 1 calc R . .
C40 C -0.0922(6) 0.7399(4) 0.0275(3) 0.0552(18) Uani 1 1 d . . .
H40 H -0.1352 0.7135 0.0114 0.066 Uiso 1 1 calc R . .
C41 C -0.1146(6) 0.5827(3) 0.1133(3) 0.0444(16) Uani 1 1 d . . .
C42 C -0.2433(6) 0.5990(4) 0.1141(4) 0.065(2) Uani 1 1 d . . .
H42 H -0.2794 0.6351 0.1286 0.078 Uiso 1 1 calc R . .
C43 C -0.3209(7) 0.5630(5) 0.0939(4) 0.079(3) Uani 1 1 d . . .
H43 H -0.4085 0.5745 0.0957 0.095 Uiso 1 1 calc R . .
C44 C -0.2688(8) 0.5099(5) 0.0711(4) 0.076(2) Uani 1 1 d . . .
H44 H -0.3203 0.4861 0.0565 0.091 Uiso 1 1 calc R . .
C45 C -0.1402(8) 0.4933(4) 0.0704(4) 0.077(2) Uani 1 1 d . . .
H45 H -0.1038 0.4575 0.0555 0.092 Uiso 1 1 calc R . .
C46 C -0.0628(7) 0.5291(4) 0.0918(4) 0.062(2) Uani 1 1 d . . .
H46 H 0.0245 0.5167 0.0916 0.075 Uiso 1 1 calc R . .
C47 C 1.4599(6) 0.8981(3) 0.1686(3) 0.0374(14) Uani 1 1 d . . .
C48 C 1.5905(6) 0.8942(3) 0.1448(3) 0.0430(16) Uani 1 1 d . . .
C49 C 1.6188(6) 0.9655(3) 0.0948(3) 0.0426(16) Uani 1 1 d . . .
C50 C 1.5067(6) 1.0135(3) 0.0884(3) 0.0436(16) Uani 1 1 d . . .
C51 C 1.4091(6) 0.9718(3) 0.1350(3) 0.0387(15) Uani 1 1 d . . .
C52 C 1.3813(7) 0.8359(3) 0.2126(4) 0.0601(19) Uani 1 1 d . . .
H52A H 1.4354 0.7910 0.2300 0.090 Uiso 1 1 calc R . .
H52B H 1.3204 0.8334 0.1832 0.090 Uiso 1 1 calc R . .
H52C H 1.3376 0.8432 0.2530 0.090 Uiso 1 1 calc R . .
C53 C 1.6756(7) 0.8237(4) 0.1621(4) 0.065(2) Uani 1 1 d . . .
H53A H 1.6327 0.7836 0.1986 0.098 Uiso 1 1 calc R . .
H53B H 1.7529 0.8271 0.1796 0.098 Uiso 1 1 calc R . .
H53C H 1.6951 0.8156 0.1192 0.098 Uiso 1 1 calc R . .
C54 C 1.7445(7) 0.9856(4) 0.0516(4) 0.072(2) Uani 1 1 d . . .
H54A H 1.7393 1.0372 0.0211 0.107 Uiso 1 1 calc R . .
H54B H 1.7639 0.9592 0.0221 0.107 Uiso 1 1 calc R . .
H54C H 1.8103 0.9732 0.0841 0.107 Uiso 1 1 calc R . .
C55 C 1.4901(7) 1.0927(3) 0.0333(3) 0.062(2) Uani 1 1 d . . .
H55A H 1.4058 1.1133 0.0403 0.093 Uiso 1 1 calc R . .
H55B H 1.5027 1.0950 -0.0147 0.093 Uiso 1 1 calc R . .
H55C H 1.5512 1.1198 0.0394 0.093 Uiso 1 1 calc R . .
C56 C 1.2733(6) 0.9992(4) 0.1452(4) 0.0582(19) Uani 1 1 d . . .
H56A H 1.2623 1.0511 0.1168 0.087 Uiso 1 1 calc R . .
H56B H 1.2524 0.9882 0.1954 0.087 Uiso 1 1 calc R . .
H56C H 1.2184 0.9757 0.1298 0.087 Uiso 1 1 calc R . .
C57 C 1.7697(5) 0.8934(3) 0.3336(3) 0.0390(15) Uani 1 1 d . . .
C58 C 1.8422(6) 0.9223(3) 0.2668(3) 0.0389(15) Uani 1 1 d . . .
C59 C 1.8339(5) 0.9995(3) 0.2412(3) 0.0358(14) Uani 1 1 d . . .
C60 C 1.7559(5) 1.0184(3) 0.2920(3) 0.0358(14) Uani 1 1 d . . .
C61 C 1.7154(6) 0.9533(3) 0.3492(3) 0.0410(15) Uani 1 1 d . . .
C62 C 1.7643(7) 0.8135(3) 0.3848(4) 0.064(2) Uani 1 1 d . . .
H62A H 1.7070 0.8090 0.4262 0.096 Uiso 1 1 calc R . .
H62B H 1.8477 0.7925 0.4004 0.096 Uiso 1 1 calc R . .
H62C H 1.7348 0.7882 0.3605 0.096 Uiso 1 1 calc R . .
C63 C 1.9306(6) 0.8783(4) 0.2338(4) 0.0570(18) Uani 1 1 d . . .
H63A H 1.9685 0.9109 0.1881 0.086 Uiso 1 1 calc R . .
H63B H 1.8831 0.8455 0.2265 0.086 Uiso 1 1 calc R . .
H63C H 1.9961 0.8507 0.2658 0.086 Uiso 1 1 calc R . .
C64 C 1.9089(6) 1.0498(3) 0.1753(3) 0.0525(17) Uani 1 1 d . . .
H64A H 1.9538 1.0225 0.1502 0.079 Uiso 1 1 calc R . .
H64B H 1.9688 1.0712 0.1899 0.079 Uiso 1 1 calc R . .
H64C H 1.8521 1.0878 0.1437 0.079 Uiso 1 1 calc R . .
C65 C 1.7331(6) 1.0943(3) 0.2901(4) 0.0562(19) Uani 1 1 d . . .
H65A H 1.6768 1.0929 0.3308 0.084 Uiso 1 1 calc R . .
H65B H 1.6956 1.1276 0.2460 0.084 Uiso 1 1 calc R . .
H65C H 1.8126 1.1105 0.2922 0.084 Uiso 1 1 calc R . .
C66 C 1.6414(6) 0.9479(4) 0.4181(3) 0.061(2) Uani 1 1 d . . .
H66A H 1.6149 0.9961 0.4147 0.092 Uiso 1 1 calc R . .
H66B H 1.6940 0.9220 0.4580 0.092 Uiso 1 1 calc R . .
H66C H 1.5679 0.9221 0.4258 0.092 Uiso 1 1 calc R . .
C67 C 1.4657(5) 1.1555(3) 0.1708(3) 0.0342(14) Uani 1 1 d . . .
C68 C 1.3284(6) 1.1834(3) 0.1754(3) 0.0382(14) Uani 1 1 d . . .
C69 C 1.2408(6) 1.1365(4) 0.2225(3) 0.0495(17) Uani 1 1 d . . .
H69 H 1.2684 1.0880 0.2506 0.059 Uiso 1 1 calc R . .
C70 C 1.1141(6) 1.1599(4) 0.2286(4) 0.0557(18) Uani 1 1 d . . .
H70 H 1.0579 1.1275 0.2610 0.067 Uiso 1 1 calc R . .
C71 C 1.0708(7) 1.2308(5) 0.1869(4) 0.067(2) Uani 1 1 d . . .
H71 H 0.9853 1.2465 0.1911 0.080 Uiso 1 1 calc R . .
C72 C 1.1547(7) 1.2791(4) 0.1386(4) 0.067(2) Uani 1 1 d . . .
H72 H 1.1260 1.3273 0.1101 0.080 Uiso 1 1 calc R . .
C73 C 1.2826(6) 1.2546(4) 0.1331(3) 0.0494(17) Uani 1 1 d . . .
H73 H 1.3385 1.2868 0.1001 0.059 Uiso 1 1 calc R . .
C74 C 1.5643(5) 1.2104(3) 0.1402(3) 0.0354(14) Uani 1 1 d . . .
C75 C 1.5621(6) 1.2662(3) 0.1628(3) 0.0453(16) Uani 1 1 d . . .
H75 H 1.4933 1.2744 0.1918 0.054 Uiso 1 1 calc R . .
C76 C 1.6632(7) 1.3092(3) 0.1417(4) 0.0556(19) Uani 1 1 d . . .
H76 H 1.6627 1.3456 0.1575 0.067 Uiso 1 1 calc R . .
C77 C 1.7642(7) 1.2986(4) 0.0976(4) 0.062(2) Uani 1 1 d . . .
H77 H 1.8311 1.3281 0.0833 0.074 Uiso 1 1 calc R . .
C78 C 1.7663(6) 1.2443(3) 0.0746(4) 0.0534(18) Uani 1 1 d . . .
H78 H 1.8343 1.2371 0.0446 0.064 Uiso 1 1 calc R . .
C79 C 1.6680(6) 1.2012(3) 0.0960(3) 0.0457(16) Uani 1 1 d . . .
H79 H 1.6704 1.1645 0.0804 0.055 Uiso 1 1 calc R . .
C80 C 1.3672(6) 0.8707(3) 0.3702(3) 0.0421(16) Uani 1 1 d . . .
C81 C 1.3744(6) 0.7892(3) 0.4146(3) 0.0454(16) Uani 1 1 d . . .
C82 C 1.4685(7) 0.7447(4) 0.3957(4) 0.0583(19) Uani 1 1 d . . .
H82 H 1.5221 0.7655 0.3542 0.070 Uiso 1 1 calc R . .
C83 C 1.4831(8) 0.6707(4) 0.4375(4) 0.072(2) Uani 1 1 d . . .
H83 H 1.5466 0.6419 0.4240 0.086 Uiso 1 1 calc R . .
C84 C 1.4047(10) 0.6386(5) 0.4992(4) 0.082(3) Uani 1 1 d . . .
H84 H 1.4144 0.5884 0.5274 0.098 Uiso 1 1 calc R . .
C85 C 1.3121(10) 0.6818(5) 0.5184(4) 0.086(3) Uani 1 1 d . . .
H85 H 1.2598 0.6607 0.5604 0.103 Uiso 1 1 calc R . .
C86 C 1.2954(7) 0.7556(4) 0.4765(3) 0.061(2) Uani 1 1 d . . .
H86 H 1.2302 0.7836 0.4898 0.074 Uiso 1 1 calc R . .
C87 C 1.2525(6) 0.9158(4) 0.3872(3) 0.0467(16) Uani 1 1 d . . .
C88 C 1.2688(7) 0.9724(4) 0.4051(4) 0.064(2) Uani 1 1 d . . .
H88 H 1.3507 0.9816 0.4080 0.077 Uiso 1 1 calc R . .
C89 C 1.1676(8) 1.0147(5) 0.4184(4) 0.079(2) Uani 1 1 d . . .
H89 H 1.1804 1.0515 0.4315 0.095 Uiso 1 1 calc R . .
C90 C 1.0454(8) 1.0022(5) 0.4122(4) 0.085(3) Uani 1 1 d . . .
H90 H 0.9759 1.0311 0.4205 0.101 Uiso 1 1 calc R . .
C91 C 1.0270(7) 0.9477(6) 0.3938(4) 0.084(3) Uani 1 1 d . . .
H91 H 0.9451 0.9400 0.3891 0.101 Uiso 1 1 calc R . .
C92 C 1.1304(7) 0.9037(5) 0.3821(4) 0.072(2) Uani 1 1 d . . .
H92 H 1.1171 0.8659 0.3707 0.086 Uiso 1 1 calc R . .

loop_
_atom_site_aniso_label
_atom_site_aniso_U_11
_atom_site_aniso_U_22
_atom_site_aniso_U_33
_atom_site_aniso_U_23
_atom_site_aniso_U_13
_atom_site_aniso_U_12
Th1 0.03227(14) 0.02774(13) 0.03089(13) -0.01398(10) -0.00022(10) -0.00137(10)
Th2 0.02920(14) 0.02623(12) 0.02912(13) -0.01262(10) -0.00186(10) -0.00147(10)
N1 0.053(3) 0.025(3) 0.044(3) -0.018(2) 0.001(2) -0.005(2)
N2 0.035(3) 0.046(3) 0.040(3) -0.016(3) -0.004(3) 0.008(2)
N3 0.039(3) 0.031(3) 0.040(3) -0.017(2) -0.008(2) 0.006(2)
N4 0.045(3) 0.042(3) 0.036(3) -0.012(2) -0.002(3) -0.015(3)
C1 0.045(4) 0.045(4) 0.043(4) -0.028(3) 0.007(3) -0.006(3)
C2 0.061(5) 0.056(4) 0.035(4) -0.027(3) -0.004(3) 0.009(4)
C3 0.077(5) 0.037(4) 0.036(4) -0.020(3) 0.023(4) -0.011(4)
C4 0.040(4) 0.050(4) 0.047(4) -0.028(3) 0.016(3) -0.010(3)
C5 0.043(4) 0.038(4) 0.043(4) -0.022(3) 0.004(3) 0.004(3)
C6 0.087(6) 0.068(5) 0.085(6) -0.058(5) 0.018(5) -0.028(4)
C7 0.084(6) 0.113(7) 0.056(5) -0.047(5) -0.017(4) 0.012(5)
C8 0.135(8) 0.044(4) 0.045(4) -0.011(4) 0.032(5) -0.007(4)
C9 0.066(5) 0.087(6) 0.095(6) -0.059(5) 0.033(5) -0.035(5)
C10 0.058(5) 0.057(5) 0.066(5) -0.030(4) 0.005(4) 0.013(4)
C11 0.028(4) 0.047(4) 0.043(4) -0.009(3) 0.004(3) 0.004(3)
C12 0.028(4) 0.056(4) 0.044(4) -0.024(3) 0.002(3) -0.007(3)
C13 0.038(4) 0.034(3) 0.047(4) -0.012(3) 0.014(3) -0.010(3)
C14 0.030(4) 0.052(4) 0.039(4) -0.021(3) 0.008(3) -0.011(3)
C15 0.046(4) 0.036(4) 0.055(4) -0.026(3) 0.021(3) -0.005(3)
C16 0.056(5) 0.069(5) 0.071(5) 0.004(4) -0.003(4) 0.013(4)
C17 0.051(5) 0.121(7) 0.079(6) -0.063(5) 0.003(4) -0.031(5)
C18 0.058(5) 0.040(4) 0.095(6) -0.012(4) 0.011(4) -0.010(4)
C19 0.070(5) 0.112(7) 0.033(4) -0.028(4) 0.008(4) -0.031(5)
C20 0.109(7) 0.051(5) 0.106(7) -0.053(5) 0.060(6) -0.023(5)
C21 0.041(4) 0.042(4) 0.031(3) -0.020(3) 0.002(3) -0.002(3)
C22 0.038(4) 0.033(3) 0.030(3) -0.012(3) 0.000(3) -0.007(3)
C23 0.042(4) 0.041(4) 0.044(4) -0.022(3) -0.005(3) -0.002(3)
C24 0.049(4) 0.039(4) 0.048(4) -0.020(3) -0.007(3) 0.005(3)
C25 0.049(4) 0.040(4) 0.048(4) -0.007(3) -0.004(3) 0.004(3)
C26 0.060(5) 0.052(4) 0.049(4) -0.014(4) -0.017(4) -0.005(4)
C27 0.062(5) 0.035(4) 0.042(4) -0.015(3) -0.008(3) -0.005(3)
C28 0.037(4) 0.037(3) 0.040(4) -0.021(3) 0.003(3) 0.000(3)
C29 0.047(4) 0.042(4) 0.060(4) -0.026(3) 0.002(3) -0.005(3)
C30 0.050(5) 0.052(4) 0.079(5) -0.033(4) 0.012(4) -0.020(4)
C31 0.043(5) 0.083(6) 0.090(6) -0.052(5) 0.003(4) -0.019(4)
C32 0.049(5) 0.080(6) 0.069(5) -0.039(5) -0.018(4) 0.005(4)
C33 0.055(5) 0.041(4) 0.053(4) -0.028(3) -0.005(3) -0.003(3)
C34 0.034(4) 0.043(4) 0.035(4) -0.015(3) 0.005(3) 0.004(3)
C35 0.033(4) 0.046(4) 0.044(4) -0.018(3) 0.005(3) 0.005(3)
C36 0.053(5) 0.052(4) 0.050(4) -0.020(4) 0.006(3) -0.003(4)
C37 0.076(6) 0.050(5) 0.064(5) -0.026(4) 0.023(4) -0.009(4)
C38 0.079(6) 0.048(5) 0.065(6) -0.013(4) 0.028(5) 0.010(4)
C39 0.065(6) 0.069(6) 0.047(5) -0.004(4) 0.003(4) 0.024(4)
C40 0.046(5) 0.055(5) 0.041(4) -0.003(3) -0.005(3) 0.013(3)
C41 0.035(4) 0.050(4) 0.039(4) -0.011(3) -0.003(3) -0.004(3)
C42 0.035(5) 0.096(6) 0.070(5) -0.042(5) 0.004(4) -0.007(4)
C43 0.038(5) 0.123(8) 0.076(6) -0.043(6) 0.012(4) -0.021(5)
C44 0.070(6) 0.093(6) 0.069(5) -0.031(5) 0.002(5) -0.041(5)
C45 0.079(7) 0.077(6) 0.092(6) -0.051(5) 0.002(5) -0.023(5)
C46 0.051(5) 0.064(5) 0.073(5) -0.030(4) -0.005(4) -0.009(4)
C47 0.043(4) 0.038(4) 0.038(3) -0.021(3) -0.009(3) -0.002(3)
C48 0.055(5) 0.039(4) 0.045(4) -0.029(3) -0.011(3) 0.006(3)
C49 0.053(4) 0.051(4) 0.033(4) -0.026(3) 0.004(3) -0.011(3)
C50 0.062(5) 0.039(4) 0.034(4) -0.018(3) -0.014(3) -0.001(3)
C51 0.040(4) 0.046(4) 0.039(4) -0.025(3) -0.009(3) 0.000(3)
C52 0.072(5) 0.050(4) 0.066(5) -0.027(4) -0.012(4) -0.016(4)
C53 0.069(5) 0.056(4) 0.089(6) -0.050(4) -0.025(4) 0.017(4)
C54 0.075(6) 0.102(6) 0.051(5) -0.045(4) 0.015(4) -0.024(5)
C55 0.100(6) 0.047(4) 0.038(4) -0.011(3) -0.029(4) -0.005(4)
C56 0.055(5) 0.065(5) 0.068(5) -0.039(4) -0.021(4) 0.004(4)
C57 0.030(4) 0.036(3) 0.047(4) -0.011(3) -0.013(3) -0.001(3)
C58 0.037(4) 0.037(4) 0.043(4) -0.018(3) -0.006(3) 0.002(3)
C59 0.028(4) 0.041(4) 0.041(4) -0.020(3) -0.004(3) -0.003(3)
C60 0.034(4) 0.038(3) 0.043(4) -0.022(3) -0.011(3) 0.001(3)
C61 0.036(4) 0.054(4) 0.038(4) -0.023(3) -0.004(3) -0.006(3)
C62 0.062(5) 0.045(4) 0.064(5) 0.001(4) -0.023(4) -0.007(4)
C63 0.039(4) 0.060(4) 0.080(5) -0.040(4) -0.010(4) 0.010(3)
C64 0.047(4) 0.053(4) 0.055(4) -0.020(3) 0.005(3) -0.012(3)
C65 0.050(5) 0.056(4) 0.079(5) -0.043(4) -0.020(4) 0.003(3)
C66 0.046(4) 0.102(6) 0.045(4) -0.041(4) -0.001(3) -0.008(4)
C67 0.040(4) 0.032(3) 0.036(3) -0.019(3) -0.007(3) 0.000(3)
C68 0.039(4) 0.042(4) 0.040(4) -0.024(3) -0.009(3) 0.000(3)
C69 0.049(5) 0.060(4) 0.053(4) -0.037(4) -0.007(3) -0.003(4)
C70 0.040(5) 0.077(5) 0.064(5) -0.043(4) 0.000(4) -0.007(4)
C71 0.040(5) 0.099(7) 0.088(6) -0.067(6) -0.023(4) 0.019(5)
C72 0.062(6) 0.061(5) 0.081(6) -0.036(4) -0.027(5) 0.023(4)
C73 0.044(5) 0.054(4) 0.050(4) -0.022(4) -0.015(3) 0.007(3)
C74 0.037(4) 0.027(3) 0.040(4) -0.013(3) -0.008(3) 0.005(3)
C75 0.051(4) 0.037(4) 0.049(4) -0.020(3) -0.011(3) 0.003(3)
C76 0.072(5) 0.041(4) 0.058(5) -0.020(4) -0.016(4) -0.012(4)
C77 0.048(5) 0.046(4) 0.069(5) 0.002(4) -0.019(4) -0.014(4)
C78 0.050(5) 0.042(4) 0.057(4) -0.012(3) 0.001(3) -0.003(3)
C79 0.051(4) 0.036(4) 0.047(4) -0.017(3) -0.005(3) 0.003(3)
C80 0.045(4) 0.052(4) 0.030(3) -0.013(3) -0.008(3) -0.019(3)
C81 0.044(4) 0.051(4) 0.040(4) -0.013(3) -0.009(3) -0.020(3)
C82 0.063(5) 0.053(5) 0.051(4) -0.009(4) -0.017(4) -0.017(4)
C83 0.092(7) 0.057(5) 0.067(5) -0.019(4) -0.034(5) -0.014(4)
C84 0.128(9) 0.054(5) 0.057(6) 0.001(4) -0.038(5) -0.043(6)
C85 0.120(9) 0.083(7) 0.045(5) -0.004(5) -0.004(5) -0.063(6)
C86 0.069(5) 0.075(5) 0.039(4) -0.017(4) 0.000(4) -0.035(4)
C87 0.036(4) 0.068(5) 0.030(4) -0.014(3) -0.002(3) -0.009(3)
C88 0.044(5) 0.080(5) 0.069(5) -0.034(4) 0.005(4) -0.012(4)
C89 0.060(6) 0.090(6) 0.087(6) -0.044(5) 0.009(5) 0.000(5)
C90 0.047(6) 0.129(8) 0.065(6) -0.038(6) -0.001(4) 0.019(5)
C91 0.036(5) 0.148(9) 0.070(6) -0.047(6) -0.009(4) -0.009(5)
C92 0.041(5) 0.115(7) 0.064(5) -0.039(5) -0.012(4) -0.010(5)

loop_
_geom_bond_atom_site_label_1
_geom_bond_atom_site_label_2
_geom_bond_distance
_geom_bond_site_symmetry_2
_geom_bond_publ_flag
Th1 N1 2.259(4) . ?
Th1 N2 2.265(5) . ?
Th1 C2 2.785(6) . ?
Th1 C15 2.796(6) . ?
Th1 C1 2.796(5) . ?
Th1 C11 2.818(6) . ?
Th1 C3 2.821(6) . ?
Th1 C4 2.829(6) . ?
Th1 C5 2.829(6) . ?
Th1 C14 2.841(5) . ?
Th1 C12 2.862(6) . ?
Th1 C13 2.880(5) . ?
Th2 N4 2.255(5) . ?
Th2 N3 2.257(5) . ?
Th2 C48 2.791(5) . ?
Th2 C49 2.797(5) . ?
Th2 C60 2.835(5) . ?
Th2 C61 2.837(6) . ?
Th2 C50 2.841(6) . ?
Th2 C47 2.842(5) . ?
Th2 C59 2.849(5) . ?
Th2 C51 2.850(5) . ?
Th2 C58 2.863(6) . ?
Th2 C57 2.863(6) . ?
N1 C21 1.259(7) . ?
N2 C34 1.272(7) . ?
N3 C67 1.268(7) . ?
N4 C80 1.270(7) . ?
C1 C5 1.414(8) . ?
C1 C2 1.435(9) . ?
C1 C6 1.514(8) . ?
C2 C3 1.425(9) . ?
C2 C7 1.484(9) . ?
C3 C4 1.405(9) . ?
C3 C8 1.512(8) . ?
C4 C5 1.397(8) . ?
C4 C9 1.521(8) . ?
C5 C10 1.500(8) . ?
C11 C15 1.396(9) . ?
C11 C12 1.408(8) . ?
C11 C16 1.533(9) . ?
C12 C13 1.405(8) . ?
C12 C17 1.514(8) . ?
C13 C14 1.423(8) . ?
C13 C18 1.503(8) . ?
C14 C15 1.411(8) . ?
C14 C19 1.513(8) . ?
C15 C20 1.511(8) . ?
C21 C28 1.509(8) . ?
C21 C22 1.513(8) . ?
C22 C27 1.389(8) . ?
C22 C23 1.396(7) . ?
C23 C24 1.367(8) . ?
C24 C25 1.380(8) . ?
C25 C26 1.378(9) . ?
C26 C27 1.365(9) . ?
C28 C29 1.390(8) . ?
C28 C33 1.405(8) . ?
C29 C30 1.413(8) . ?
C30 C31 1.358(10) . ?
C31 C32 1.389(9) . ?
C32 C33 1.383(8) . ?
C34 C41 1.517(8) . ?
C34 C35 1.516(8) . ?
C35 C40 1.382(9) . ?
C35 C36 1.392(8) . ?
C36 C37 1.382(9) . ?
C37 C38 1.366(10) . ?
C38 C39 1.385(11) . ?
C39 C40 1.380(9) . ?
C41 C42 1.365(9) . ?
C41 C46 1.375(9) . ?
C42 C43 1.379(10) . ?
C43 C44 1.384(11) . ?
C44 C45 1.365(10) . ?
C45 C46 1.389(9) . ?
C47 C51 1.413(8) . ?
C47 C48 1.419(8) . ?
C47 C52 1.492(8) . ?
C48 C49 1.415(8) . ?
C48 C53 1.516(8) . ?
C49 C50 1.418(8) . ?
C49 C54 1.511(8) . ?
C50 C51 1.415(8) . ?
C50 C55 1.518(8) . ?
C51 C56 1.501(8) . ?
C57 C58 1.409(8) . ?
C57 C61 1.425(8) . ?
C57 C62 1.510(8) . ?
C58 C59 1.419(8) . ?
C58 C63 1.516(8) . ?
C59 C60 1.406(7) . ?
C59 C64 1.506(8) . ?
C60 C61 1.415(8) . ?
C60 C65 1.517(7) . ?
C61 C66 1.502(8) . ?
C67 C68 1.502(8) . ?
C67 C74 1.514(7) . ?
C68 C73 1.384(8) . ?
C68 C69 1.390(8) . ?
C69 C70 1.377(9) . ?
C70 C71 1.371(10) . ?
C71 C72 1.384(10) . ?
C72 C73 1.394(9) . ?
C74 C79 1.387(8) . ?
C74 C75 1.399(7) . ?
C75 C76 1.385(8) . ?
C76 C77 1.376(9) . ?
C77 C78 1.377(9) . ?
C78 C79 1.362(8) . ?
C80 C81 1.504(8) . ?
C80 C87 1.527(9) . ?
C81 C86 1.389(8) . ?
C81 C82 1.393(9) . ?
C82 C83 1.371(9) . ?
C83 C84 1.378(11) . ?
C84 C85 1.369(12) . ?
C85 C86 1.369(10) . ?
C87 C92 1.379(9) . ?
C87 C88 1.389(9) . ?
C88 C89 1.365(10) . ?
C89 C90 1.390(10) . ?
C90 C91 1.361(11) . ?
C91 C92 1.389(11) . ?
